data_7708794
loop_
_publ_author_name
'Maliszewska, Hanna K.'
'Arnau del Valle, Carla'
'Xia, Ying'
'Mar\'in, Mar\'ia J.'
'Waller, Zo\"e A. E.'
'Mu\~noz, Mar\'ia Paz'

_publ_section_title
;
 Precious metal complexes of bis(pyridyl)allenes: synthesis and catalytic
 and medicinal applications
;
_journal_name_full 'Dalton Transactions'
_journal_paper_doi 10.1039/D1DT02929K
_journal_year 2021
_chemical_formula_moiety 'C25 H26 Cl2 N2 Pd'
_chemical_formula_sum 'C25 H26 Cl2 N2 Pd'
_chemical_formula_weight 531.78
_space_group_crystal_system monoclinic
_space_group_IT_number 14
_space_group_name_Hall '-P 2ybc'
_space_group_name_H-M_alt 'P 1 21/c 1'
_atom_sites_solution_hydrogens geom
_atom_sites_solution_primary dual
_audit_creation_date 2021-02-02
_audit_creation_method
;
Olex2 1.3-ac4
(compiled 2019.04.23 svn.r3594 for Rigaku Oxford Diffraction, GUI svn.r5739)
;
_audit_update_record
;
2021-07-06 deposited with the CCDC.	2021-10-28 downloaded from the CCDC.
;
_cell_angle_alpha 90
_cell_angle_beta 103.017(3)
_cell_angle_gamma 90
_cell_formula_units_Z 4
_cell_length_a 9.3560(3)
_cell_length_b 14.1423(4)
_cell_length_c 17.5530(5)
_cell_measurement_reflns_used 21971
_cell_measurement_temperature 100.00(10)
_cell_measurement_theta_max 31.1750
_cell_measurement_theta_min 2.2200
_cell_volume 2262.85(12)
_computing_cell_refinement 'CrysAlisPro 1.171.40.68a (Rigaku OD, 2019)'
_computing_data_collection 'CrysAlisPro 1.171.40.68a (Rigaku OD, 2019)'
_computing_data_reduction 'CrysAlisPro 1.171.40.68a (Rigaku OD, 2019)'
_computing_molecular_graphics 'Olex2 (Dolomanov et al., 2009)'
_computing_publication_material 'Olex2 (Dolomanov et al., 2009)'
_computing_structure_refinement 'ShelXL (Sheldrick, 2015)'
_computing_structure_solution 'ShelXT (Sheldrick, 2015)'
_diffrn_ambient_environment N~2~
_diffrn_ambient_temperature 100.00(10)
_diffrn_detector 'Hybrid Pixel Array Detector'
_diffrn_detector_area_resol_mean 10.0000
_diffrn_detector_type HyPix
_diffrn_measured_fraction_theta_full 1.000
_diffrn_measured_fraction_theta_max 0.799
_diffrn_measurement_details
;
List of Runs (angles in degrees, time in seconds):

  # Type    Start    End  Width  t~exp~   \w     \q     \k     \f   Frames
#--------------------------------------------------------------------------
  1  \w    -77.00  11.00   0.50   11.71    --   -4.50 -58.00 -44.00  176
  2  \w      0.00  26.00   0.50   11.71    --   -4.50 -99.00   0.00   52
  3  \w    -21.00   5.00   0.50   11.71    --   -4.50 -77.00  60.00   52
  4  \w      2.00  28.00   0.50   11.71    --   -4.50 -99.00 120.00   52
  5  \w    -20.00  68.00   0.50   11.71    --   -4.50  58.00  97.00  176
  6  \w    -10.00  47.00   0.50   11.71    --    4.11  57.00 120.00  114
  7  \w      2.00  28.00   0.50   11.71    --    4.11 -99.00-150.00   52
;
_diffrn_measurement_device 'four-circle diffractometer'
_diffrn_measurement_device_type 'XtaLAB Synergy, Dualflex, HyPix'
_diffrn_measurement_method '\w scans'
_diffrn_measurement_specimen_support 'Mitegen 50um'
_diffrn_orient_matrix_type 'CrysAlisPro convention (1999,Acta A55,543-557)'
_diffrn_orient_matrix_UB_11 0.0258246000
_diffrn_orient_matrix_UB_12 -0.0309322000
_diffrn_orient_matrix_UB_13 -0.0257671000
_diffrn_orient_matrix_UB_21 -0.0728686000
_diffrn_orient_matrix_UB_22 -0.0154838000
_diffrn_orient_matrix_UB_23 -0.0156604000
_diffrn_orient_matrix_UB_31 -0.0089089000
_diffrn_orient_matrix_UB_32 0.0363229000
_diffrn_orient_matrix_UB_33 -0.0284765000
_diffrn_radiation_collimation 0.3
_diffrn_radiation_monochromator mirror
_diffrn_radiation_probe x-ray
_diffrn_radiation_type 'Mo K\a'
_diffrn_radiation_wavelength 0.71073
_diffrn_reflns_av_R_equivalents 0.0316
_diffrn_reflns_av_unetI/netI 0.0217
_diffrn_reflns_Laue_measured_fraction_full 1.000
_diffrn_reflns_Laue_measured_fraction_max 0.799
_diffrn_reflns_limit_h_max 12
_diffrn_reflns_limit_h_min -11
_diffrn_reflns_limit_k_max 17
_diffrn_reflns_limit_k_min -19
_diffrn_reflns_limit_l_max 21
_diffrn_reflns_limit_l_min -22
_diffrn_reflns_number 26885
_diffrn_reflns_point_group_measured_fraction_full 1.000
_diffrn_reflns_point_group_measured_fraction_max 0.799
_diffrn_reflns_theta_full 25.242
_diffrn_reflns_theta_max 30.997
_diffrn_reflns_theta_min 2.234
_diffrn_source 'micro-focus sealed X-ray tube'
_diffrn_source_current 24.0
_diffrn_source_power 1.2
_diffrn_source_target Mo
_diffrn_source_type 'PhotonJet (Mo) X-ray Source'
_diffrn_source_voltage 50.0
_exptl_absorpt_coefficient_mu 1.071
_exptl_absorpt_correction_T_max 1.00000
_exptl_absorpt_correction_T_min 0.55327
_exptl_absorpt_correction_type multi-scan
_exptl_absorpt_process_details
;
CrysAlisPro 1.171.40.68a (Rigaku Oxford Diffraction, 2019)
Empirical absorption correction using spherical harmonics,
 implemented in SCALE3 ABSPACK scaling algorithm.
;
_exptl_crystal_colour 'clear dark red'
_exptl_crystal_colour_lustre clear
_exptl_crystal_colour_modifier dark
_exptl_crystal_colour_primary red
_exptl_crystal_density_diffrn 1.561
_exptl_crystal_description irregular
_exptl_crystal_F_000 1080
_exptl_crystal_recrystallization_method 'vapour diffusion of dichloromethane/MeOH solution and n-Hex at 4 \%C'
_exptl_crystal_size_max 0.332
_exptl_crystal_size_mid 0.286
_exptl_crystal_size_min 0.019
_refine_diff_density_max 0.646
_refine_diff_density_min -0.715
_refine_diff_density_rms 0.076
_refine_ls_extinction_method none
_refine_ls_goodness_of_fit_ref 1.063
_refine_ls_hydrogen_treatment constr
_refine_ls_matrix_type full
_refine_ls_number_parameters 276
_refine_ls_number_reflns 5767
_refine_ls_number_restraints 0
_refine_ls_restrained_S_all 1.063
_refine_ls_R_factor_all 0.0262
_refine_ls_R_factor_gt 0.0240
_refine_ls_shift/su_max 0.002
_refine_ls_shift/su_mean 0.000
_refine_ls_structure_factor_coef Fsqd
_refine_ls_weighting_details 'w=1/[\s^2^(Fo^2^)+(0.0210P)^2^+2.4440P] where P=(Fo^2^+2Fc^2^)/3'
_refine_ls_weighting_scheme calc
_refine_ls_wR_factor_gt 0.0567
_refine_ls_wR_factor_ref 0.0574
_reflns_Friedel_coverage 0.000
_reflns_number_gt 5379
_reflns_number_total 5767
_reflns_threshold_expression 'I > 2\s(I)'
_cod_data_source_file d1dt02929k2.cif
_cod_data_source_block hm_233b_2
_cod_database_code 7708794
_shelx_shelxl_version_number 2018/3
_chemical_oxdiff_formula 'C100 H104 Cl8 N8 Pd4 '
_shelx_space_group_comment
;
The symmetry employed for this shelxl refinement is uniquely defined
by the following loop, which should always be used as a source of
symmetry information in preference to the above space-group names.
They are only intended as comments.
;
_shelx_estimated_absorpt_t_max 0.980
_shelx_estimated_absorpt_t_min 0.718
_diffrn_oxdiff_digest_frames
;
019446f0bfe512f9b8df72e988ff815421000258f1f
;
_reflns_odcompleteness_completeness 99.94
_reflns_odcompleteness_iscentric 1
_reflns_odcompleteness_theta 26.32
_olex2_refinement_description
;
1. Fixed Uiso
 At 1.2 times of:
  All C(H) groups
 At 1.5 times of:
  All C(H,H,H) groups
2.a Aromatic/amide H refined with riding coordinates:
 C00B(H00B), C00D(H00D), C00G(H00G), C00H(H00H), C00I(H00I), C00J(H00J),
 C00K(H00K), C00N(H00N), C00P(H00P), C00R(H00S), C00T(H00W)
2.b Idealised Me refined as rotating group:
 C00M(H00A,H00C,H00E), C00O(H00F,H00L,H00M), C00Q(H00O,H00Q,H00R), C00S(H00T,
 H00U,H00V), C00U(H00X,H00Y,H)
;
_olex2_submission_special_instructions 'No special instructions were received'
_oxdiff_exptl_absorpt_empirical_details
;
Empirical correction (ABSPACK) includes:
- Absorption correction using spherical harmonics
- Frame scaling
;
_oxdiff_exptl_absorpt_empirical_full_max 1.640
_oxdiff_exptl_absorpt_empirical_full_min 0.515

loop_
_space_group_symop_operation_xyz
'x, y, z'
'-x, y+1/2, -z+1/2'
'-x, -y, -z'
'x, -y-1/2, z-1/2'

loop_
_atom_site_label
_atom_site_type_symbol
_atom_site_fract_x
_atom_site_fract_y
_atom_site_fract_z
_atom_site_U_iso_or_equiv
_atom_site_adp_type
_atom_site_occupancy
_atom_site_site_symmetry_order
_atom_site_calc_flag
_atom_site_refinement_flags_posn
_atom_site_refinement_flags_adp
_atom_site_refinement_flags_occupancy
_atom_site_disorder_assembly
_atom_site_disorder_group
Pd01 Pd 0.23589(2) 0.26030(2) 0.45262(2) 0.01033(4) Uani 1 1 d . . . . .
Cl02 Cl -0.00098(5) 0.27419(3) 0.47280(2) 0.01491(8) Uani 1 1 d . . . . .
Cl03 Cl 0.45436(5) 0.23306(3) 0.41466(3) 0.01711(9) Uani 1 1 d . . . . .
N004 N 0.25032(16) 0.12873(10) 0.49954(8) 0.0124(3) Uani 1 1 d . . . . .
N005 N 0.26346(16) 0.40353(10) 0.44580(8) 0.0121(3) Uani 1 1 d . . . . .
C006 C 0.29686(18) 0.44507(12) 0.51805(10) 0.0121(3) Uani 1 1 d . . . . .
C007 C 0.34975(18) 0.29868(12) 0.59236(9) 0.0122(3) Uani 1 1 d . . . . .
C008 C 0.34136(19) 0.12590(12) 0.57181(10) 0.0124(3) Uani 1 1 d . . . . .
C009 C 0.41219(19) 0.21482(12) 0.60723(9) 0.0124(3) Uani 1 1 d . . . . .
C00A C 0.29301(18) 0.38463(11) 0.58769(9) 0.0114(3) Uani 1 1 d . . . . .
C00B C 0.3024(2) 0.55015(13) 0.38646(11) 0.0172(3) Uani 1 1 d . . . . .
H00B H 0.303231 0.584860 0.341552 0.021 Uiso 1 1 calc R . . . .
C00C C 0.56143(19) 0.20906(12) 0.66104(10) 0.0127(3) Uani 1 1 d . . . . .
C00D C 0.8228(2) 0.18341(13) 0.68071(11) 0.0178(4) Uani 1 1 d . . . . .
H00D H 0.903756 0.167253 0.660924 0.021 Uiso 1 1 calc R . . . .
C00E C 0.1779(2) 0.05039(12) 0.46739(10) 0.0153(3) Uani 1 1 d . . . . .
C00F C 0.21711(19) 0.41975(12) 0.65224(10) 0.0129(3) Uani 1 1 d . . . . .
C00G C 0.6826(2) 0.18166(12) 0.63216(10) 0.0156(3) Uani 1 1 d . . . . .
H00G H 0.669787 0.162229 0.580445 0.019 Uiso 1 1 calc R . . . .
C00H C 0.33391(19) 0.54040(12) 0.52510(10) 0.0146(3) Uani 1 1 d . . . . .
H00H H 0.357138 0.568657 0.574183 0.018 Uiso 1 1 calc R . . . .
C00I C 0.3362(2) 0.59336(13) 0.45879(11) 0.0182(4) Uani 1 1 d . . . . .
H00I H 0.360224 0.657246 0.463073 0.022 Uiso 1 1 calc R . . . .
C00J C 0.7212(2) 0.23351(13) 0.78827(11) 0.0182(4) Uani 1 1 d . . . . .
H00J H 0.733762 0.248980 0.840859 0.022 Uiso 1 1 calc R . . . .
C00K C 0.5813(2) 0.23482(12) 0.73970(10) 0.0154(3) Uani 1 1 d . . . . .
H00K H 0.501156 0.252794 0.759490 0.019 Uiso 1 1 calc R . . . .
C00L C 0.26712(19) 0.45422(12) 0.38100(10) 0.0140(3) Uani 1 1 d . . . . .
C00M C 0.3314(2) 0.46955(13) 0.71699(10) 0.0169(3) Uani 1 1 d . . . . .
H00A H 0.408398 0.425916 0.738806 0.025 Uiso 1 1 calc GR . . . .
H00C H 0.284938 0.491060 0.757314 0.025 Uiso 1 1 calc GR . . . .
H00E H 0.372083 0.522642 0.695107 0.025 Uiso 1 1 calc GR . . . .
C00N C 0.8415(2) 0.20936(13) 0.75887(12) 0.0199(4) Uani 1 1 d . . . . .
H00N H 0.934993 0.210447 0.791309 0.024 Uiso 1 1 calc R . . . .
C00O C 0.1545(2) 0.33385(13) 0.68770(11) 0.0184(4) Uani 1 1 d . . . . .
H00F H 0.088463 0.299954 0.647064 0.028 Uiso 1 1 calc GR . . . .
H00L H 0.102608 0.355119 0.725879 0.028 Uiso 1 1 calc GR . . . .
H00M H 0.233312 0.292931 0.712266 0.028 Uiso 1 1 calc GR . . . .
C00P C 0.3669(2) 0.04096(12) 0.61261(11) 0.0163(3) Uani 1 1 d . . . . .
H00P H 0.432758 0.038300 0.660917 0.020 Uiso 1 1 calc R . . . .
C00Q C 0.0891(2) 0.48662(13) 0.61861(11) 0.0183(4) Uani 1 1 d . . . . .
H00O H 0.125976 0.542347 0.598372 0.027 Uiso 1 1 calc GR . . . .
H00Q H 0.040328 0.504104 0.659144 0.027 Uiso 1 1 calc GR . . . .
H00R H 0.020910 0.455220 0.577292 0.027 Uiso 1 1 calc GR . . . .
C00R C 0.1964(2) -0.03445(13) 0.50802(11) 0.0177(3) Uani 1 1 d . . . . .
H00S H 0.143940 -0.087655 0.486619 0.021 Uiso 1 1 calc R . . . .
C00S C 0.2329(2) 0.40412(14) 0.30362(10) 0.0192(4) Uani 1 1 d . . . . .
H00T H 0.319096 0.371998 0.296098 0.029 Uiso 1 1 calc GR . . . .
H00U H 0.201828 0.449354 0.262442 0.029 Uiso 1 1 calc GR . . . .
H00V H 0.156001 0.358959 0.302828 0.029 Uiso 1 1 calc GR . . . .
C00T C 0.2925(2) -0.04008(12) 0.58024(11) 0.0188(4) Uani 1 1 d . . . . .
H00W H 0.307464 -0.097312 0.606952 0.023 Uiso 1 1 calc R . . . .
C00U C 0.0835(2) 0.06006(14) 0.38655(11) 0.0206(4) Uani 1 1 d . . . . .
H00X H 0.016886 0.111946 0.385238 0.031 Uiso 1 1 calc GR . . . .
H00Y H 0.028905 0.002791 0.372431 0.031 Uiso 1 1 calc GR . . . .
H H 0.144430 0.071617 0.350217 0.031 Uiso 1 1 calc GR . . . .

loop_
_atom_site_aniso_label
_atom_site_aniso_U_11
_atom_site_aniso_U_22
_atom_site_aniso_U_33
_atom_site_aniso_U_23
_atom_site_aniso_U_13
_atom_site_aniso_U_12
Pd01 0.01237(7) 0.00959(7) 0.00866(7) 0.00063(4) 0.00157(5) 0.00016(4)
Cl02 0.01263(18) 0.0152(2) 0.01598(19) 0.00016(13) 0.00121(15) -0.00018(13)
Cl03 0.0180(2) 0.0191(2) 0.0159(2) 0.00099(14) 0.00731(16) 0.00291(15)
N004 0.0149(7) 0.0107(7) 0.0117(7) 0.0000(5) 0.0035(6) 0.0008(5)
N005 0.0115(7) 0.0115(7) 0.0130(7) 0.0019(5) 0.0023(5) 0.0001(5)
C006 0.0096(7) 0.0124(8) 0.0139(8) 0.0017(6) 0.0015(6) 0.0010(5)
C007 0.0123(8) 0.0160(8) 0.0079(7) -0.0001(6) 0.0017(6) -0.0013(6)
C008 0.0127(8) 0.0127(8) 0.0126(8) 0.0006(6) 0.0042(6) 0.0014(6)
C009 0.0152(8) 0.0128(8) 0.0090(7) 0.0005(5) 0.0023(6) 0.0006(6)
C00A 0.0116(8) 0.0111(8) 0.0104(7) -0.0003(5) 0.0001(6) -0.0009(5)
C00B 0.0153(8) 0.0169(9) 0.0194(9) 0.0077(6) 0.0040(7) -0.0003(6)
C00C 0.0147(8) 0.0096(7) 0.0131(8) 0.0027(6) 0.0013(6) 0.0009(6)
C00D 0.0139(8) 0.0159(9) 0.0242(9) -0.0003(6) 0.0055(7) 0.0008(6)
C00E 0.0166(8) 0.0134(8) 0.0166(8) -0.0036(6) 0.0055(7) -0.0001(6)
C00F 0.0138(8) 0.0130(8) 0.0114(8) -0.0009(6) 0.0019(6) 0.0002(6)
C00G 0.0194(9) 0.0139(8) 0.0136(8) 0.0012(6) 0.0039(7) 0.0021(6)
C00H 0.0147(8) 0.0121(8) 0.0163(8) 0.0008(6) 0.0017(7) -0.0003(6)
C00I 0.0179(9) 0.0112(8) 0.0247(9) 0.0052(6) 0.0031(7) -0.0012(6)
C00J 0.0223(9) 0.0153(9) 0.0143(8) -0.0012(6) -0.0017(7) 0.0017(6)
C00K 0.0177(8) 0.0140(8) 0.0145(8) 0.0005(6) 0.0035(7) 0.0035(6)
C00L 0.0123(8) 0.0157(8) 0.0136(8) 0.0036(6) 0.0024(6) 0.0021(6)
C00M 0.0200(9) 0.0172(9) 0.0120(8) -0.0037(6) 0.0008(7) -0.0001(6)
C00N 0.0157(9) 0.0162(9) 0.0243(9) 0.0006(7) -0.0032(7) 0.0001(6)
C00O 0.0223(9) 0.0191(9) 0.0155(8) -0.0001(6) 0.0081(7) -0.0032(7)
C00P 0.0186(9) 0.0139(8) 0.0160(8) 0.0035(6) 0.0032(7) 0.0030(6)
C00Q 0.0161(8) 0.0200(9) 0.0187(9) -0.0002(6) 0.0041(7) 0.0051(6)
C00R 0.0203(9) 0.0123(8) 0.0223(9) -0.0033(6) 0.0086(7) -0.0013(6)
C00S 0.0228(9) 0.0217(9) 0.0127(8) 0.0036(6) 0.0034(7) 0.0006(7)
C00T 0.0249(9) 0.0097(8) 0.0233(9) 0.0032(6) 0.0083(8) 0.0018(6)
C00U 0.0264(10) 0.0179(9) 0.0160(9) -0.0037(6) 0.0016(7) -0.0031(7)

loop_
_atom_type_symbol
_atom_type_description
_atom_type_scat_dispersion_real
_atom_type_scat_dispersion_imag
_atom_type_scat_source
C C 0.0033 0.0016 'International Tables Vol C Tables 4.2.6.8 and 6.1.1.4'
H H 0.0000 0.0000 'International Tables Vol C Tables 4.2.6.8 and 6.1.1.4'
Cl Cl 0.1484 0.1585 'International Tables Vol C Tables 4.2.6.8 and 6.1.1.4'
N N 0.0061 0.0033 'International Tables Vol C Tables 4.2.6.8 and 6.1.1.4'
Pd Pd -0.9988 1.0072 'International Tables Vol C Tables 4.2.6.8 and 6.1.1.4'

loop_
_geom_angle_atom_site_label_1
_geom_angle_atom_site_label_2
_geom_angle_atom_site_label_3
_geom_angle
_geom_angle_site_symmetry_1
_geom_angle_site_symmetry_3
_geom_angle_publ_flag
Cl02 Pd01 C007 92.41(4) . . ?
Cl03 Pd01 Cl02 170.825(16) . . ?
Cl03 Pd01 C007 96.28(4) . . ?
N004 Pd01 Cl02 89.67(4) . . ?
N004 Pd01 Cl03 88.97(4) . . ?
N004 Pd01 N005 159.00(6) . . ?
N004 Pd01 C007 80.00(6) . . ?
N005 Pd01 Cl02 93.56(4) . . ?
N005 Pd01 Cl03 90.96(4) . . ?
N005 Pd01 C007 79.13(6) . . ?
C008 N004 Pd01 112.11(11) . . ?
C00E N004 Pd01 126.91(12) . . ?
C00E N004 C008 120.95(15) . . ?
C006 N005 Pd01 112.07(11) . . ?
C00L N005 Pd01 126.94(12) . . ?
C00L N005 C006 120.56(15) . . ?
N005 C006 C00A 117.94(14) . . ?
N005 C006 C00H 119.93(16) . . ?
C00H C006 C00A 122.12(15) . . ?
C009 C007 Pd01 94.04(11) . . ?
C00A C007 Pd01 93.57(11) . . ?
C00A C007 C009 172.31(17) . . ?
N004 C008 C009 119.37(14) . . ?
N004 C008 C00P 120.28(16) . . ?
C00P C008 C009 120.34(15) . . ?
C007 C009 C008 122.65(15) . . ?
C007 C009 C00C 118.68(15) . . ?
C008 C009 C00C 118.67(14) . . ?
C006 C00A C00F 120.87(14) . . ?
C007 C00A C006 119.48(16) . . ?
C007 C00A C00F 119.58(15) . . ?
C00I C00B C00L 119.70(17) . . ?
C00G C00C C009 120.17(15) . . ?
C00G C00C C00K 119.47(16) . . ?
C00K C00C C009 120.31(16) . . ?
C00N C00D C00G 119.95(18) . . ?
N004 C00E C00R 120.07(16) . . ?
N004 C00E C00U 116.92(16) . . ?
C00R C00E C00U 122.98(16) . . ?
C00M C00F C00A 109.21(14) . . ?
C00O C00F C00A 108.78(14) . . ?
C00O C00F C00M 109.02(14) . . ?
C00Q C00F C00A 111.28(14) . . ?
C00Q C00F C00M 110.67(14) . . ?
C00Q C00F C00O 107.83(15) . . ?
C00D C00G C00C 120.13(17) . . ?
C00I C00H C006 119.94(17) . . ?
C00B C00I C00H 119.27(16) . . ?
C00N C00J C00K 120.46(17) . . ?
C00J C00K C00C 119.91(17) . . ?
N005 C00L C00B 120.59(16) . . ?
N005 C00L C00S 118.07(15) . . ?
C00B C00L C00S 121.35(16) . . ?
C00J C00N C00D 120.02(17) . . ?
C008 C00P C00T 119.22(16) . . ?
C00T C00R C00E 120.12(17) . . ?
C00R C00T C00P 119.25(16) . . ?

loop_
_geom_bond_atom_site_label_1
_geom_bond_atom_site_label_2
_geom_bond_distance
_geom_bond_site_symmetry_2
_geom_bond_publ_flag
Pd01 Cl02 2.3300(4) . ?
Pd01 Cl03 2.3203(5) . ?
Pd01 N004 2.0269(14) . ?
Pd01 N005 2.0489(14) . ?
Pd01 C007 2.5038(16) . ?
N004 C008 1.360(2) . ?
N004 C00E 1.354(2) . ?
N005 C006 1.368(2) . ?
N005 C00L 1.351(2) . ?
C006 C00A 1.499(2) . ?
C006 C00H 1.391(2) . ?
C007 C009 1.322(2) . ?
C007 C00A 1.321(2) . ?
C008 C009 1.490(2) . ?
C008 C00P 1.391(2) . ?
C009 C00C 1.501(2) . ?
C00A C00F 1.548(2) . ?
C00B C00I 1.380(3) . ?
C00B C00L 1.395(2) . ?
C00C C00G 1.397(3) . ?
C00C C00K 1.399(2) . ?
C00D C00G 1.394(2) . ?
C00D C00N 1.393(3) . ?
C00E C00R 1.387(3) . ?
C00E C00U 1.499(2) . ?
C00F C00M 1.544(2) . ?
C00F C00O 1.540(2) . ?
C00F C00Q 1.536(2) . ?
C00H C00I 1.388(2) . ?
C00J C00K 1.392(3) . ?
C00J C00N 1.383(3) . ?
C00L C00S 1.501(2) . ?
C00P C00T 1.394(3) . ?
C00R C00T 1.382(3) . ?
